data_4075187
loop_
_publ_author_name
'Sakaba, Hiroyuki'
'Hirata, Takeshi'
'Kabuto, Chizuko'
'Kabuto, Kuninobu'

_publ_section_title
;
 Synthesis, Structure, and Dynamic Behavior of Tungsten Dihydride Silyl
 Complexes Cp*(CO)2W(H)2(SiHPhR) (R = Ph, H, Cl)
;
_journal_issue 21
_journal_name_full Organometallics
_journal_page_first 5145
_journal_paper_doi 10.1021/om060101r
_journal_volume 25
_journal_year 2006
_chemical_formula_moiety 'C18 H24 O2 Si W '
_chemical_formula_sum 'C18 H24 O2 Si W'
_chemical_formula_weight 484.32
_space_group_IT_number 14
_symmetry_cell_setting monoclinic
_symmetry_Int_Tables_number 14
_symmetry_space_group_name_Hall '-P 2yn'
_symmetry_space_group_name_H-M 'P 1 21/n 1'
_cell_angle_alpha 90.0000
_cell_angle_beta 91.597(4)
_cell_angle_gamma 90.0000
_cell_formula_units_Z 4
_cell_length_a 8.5362(18)
_cell_length_b 15.006(3)
_cell_length_c 14.409(3)
_cell_measurement_reflns_used 6875
_cell_measurement_temperature 173.1
_cell_measurement_theta_max 27.4
_cell_measurement_theta_min 3.7
_cell_volume 1845.0(7)
_computing_cell_refinement CrystalClear
_computing_data_collection CrystalClear
_computing_data_reduction CrystalStructure
_computing_publication_material 'CrystalStructure 3.7.0'
_computing_structure_refinement CRYSTALS
_computing_structure_solution SIR92
_diffrn_detector_area_resol_mean 7.31
_diffrn_measured_fraction_theta_full 0.985
_diffrn_measured_fraction_theta_max 0.985
_diffrn_measurement_device_type 'Rigaku Mercury'
_diffrn_measurement_method \w
_diffrn_radiation_type 'Mo K\a'
_diffrn_radiation_wavelength 0.71070
_diffrn_reflns_av_R_equivalents 0.025
_diffrn_reflns_limit_h_max 11
_diffrn_reflns_limit_h_min -10
_diffrn_reflns_limit_k_max 19
_diffrn_reflns_limit_k_min -19
_diffrn_reflns_limit_l_max 18
_diffrn_reflns_limit_l_min -18
_diffrn_reflns_number 16214
_diffrn_reflns_theta_full 27.40
_diffrn_reflns_theta_max 27.40
_exptl_absorpt_coefficient_mu 6.337
_exptl_absorpt_correction_T_max 0.531
_exptl_absorpt_correction_T_min 0.335
_exptl_absorpt_correction_type multi-scan
_exptl_absorpt_process_details 'Jacobson, R. (1998) Private communication'
_exptl_crystal_colour yellow
_exptl_crystal_density_diffrn 1.743
_exptl_crystal_density_method 'not measured'
_exptl_crystal_description prism
_exptl_crystal_F_000 944.00
_exptl_crystal_size_max 0.20
_exptl_crystal_size_mid 0.15
_exptl_crystal_size_min 0.10
_refine_diff_density_max 2.47
_refine_diff_density_min -0.94
_refine_ls_extinction_method none
_refine_ls_goodness_of_fit_ref 1.111
_refine_ls_hydrogen_treatment mixed
_refine_ls_number_parameters 235
_refine_ls_number_reflns 4015
_refine_ls_R_factor_gt 0.0244
_refine_ls_shift/su_max 0.0000
_refine_ls_structure_factor_coef Fsqd
_refine_ls_weighting_details 'w = 1/[0.0003Fo^2^ + 1.0000\s(Fo^2^)]/(4Fo^2^)'
_refine_ls_weighting_scheme calc
_refine_ls_wR_factor_ref 0.0670
_reflns_number_gt 3568
_reflns_number_total 4015
_reflns_threshold_expression F^2^>2.0\s(F^2^)
_cod_data_source_file om060101rsi20060201_115927.cif
_cod_data_source_block '__complex8b'
_cod_original_formula_sum 'C18 H24 O2 Si W '
_cod_database_code 4075187

loop_
_symmetry_equiv_pos_site_id
_symmetry_equiv_pos_as_xyz
1 +X,+Y,+Z
2 1/2-X,1/2+Y,1/2-Z
3 -X,-Y,-Z
4 1/2+X,1/2-Y,1/2+Z

loop_
_atom_site_label
_atom_site_type_symbol
_atom_site_fract_x
_atom_site_fract_y
_atom_site_fract_z
_atom_site_U_iso_or_equiv
_atom_site_adp_type
_atom_site_occupancy
_atom_site_symmetry_multiplicity
_atom_site_calc_flag
_atom_site_refinement_flags
W(1) W 0.248030(10) 0.372340(10) 0.347360(10) 0.01634(4) Uani 1.00 1 d .
Si(1) Si 0.45268(12) 0.31718(6) 0.23325(6) 0.0269(2) Uani 1.00 1 d .
O(1) O 0.1520(3) 0.4181(2) 0.14252(19) 0.0376(8) Uani 1.00 1 d .
O(2) O 0.3851(3) 0.55782(18) 0.4083(2) 0.0405(8) Uani 1.00 1 d .
C(1) C 0.1915(4) 0.4027(2) 0.2175(2) 0.0256(9) Uani 1.00 1 d .
C(2) C 0.3348(4) 0.4904(2) 0.3841(2) 0.0252(9) Uani 1.00 1 d .
C(3) C 0.0643(4) 0.2589(2) 0.3622(2) 0.0261(9) Uani 1.00 1 d .
C(4) C 0.0464(4) 0.3180(2) 0.4395(2) 0.0227(8) Uani 1.00 1 d .
C(5) C 0.1881(4) 0.3163(2) 0.4945(2) 0.0229(8) Uani 1.00 1 d .
C(6) C 0.2922(4) 0.2550(2) 0.4529(2) 0.0239(8) Uani 1.00 1 d .
C(7) C 0.2163(4) 0.2188(2) 0.3719(2) 0.0257(8) Uani 1.00 1 d .
C(8) C -0.0587(5) 0.2336(3) 0.2909(2) 0.0420(12) Uani 1.00 1 d .
C(9) C -0.1008(5) 0.3643(2) 0.4642(3) 0.0355(11) Uani 1.00 1 d .
C(10) C 0.2150(5) 0.3630(2) 0.5856(2) 0.0305(10) Uani 1.00 1 d .
C(11) C 0.4496(5) 0.2272(2) 0.4936(3) 0.0360(11) Uani 1.00 1 d .
C(12) C 0.2675(6) 0.1404(2) 0.3145(3) 0.0399(12) Uani 1.00 1 d .
C(13) C 0.5849(4) 0.4013(2) 0.1797(2) 0.0260(9) Uani 1.00 1 d .
C(14) C 0.6837(4) 0.4573(2) 0.2328(2) 0.0324(10) Uani 1.00 1 d .
C(15) C 0.7873(5) 0.5152(2) 0.1925(3) 0.0397(12) Uani 1.00 1 d .
C(16) C 0.7929(5) 0.5195(2) 0.0968(3) 0.0395(12) Uani 1.00 1 d .
C(17) C 0.6948(6) 0.4669(3) 0.0427(3) 0.0472(13) Uani 1.00 1 d .
C(18) C 0.5932(5) 0.4080(3) 0.0837(2) 0.0385(11) Uani 1.00 1 d .
H(1) H 0.102(5) 0.445(3) 0.338(3) 0.053(14) Uiso 1.00 1 c .
H(2) H 0.448(5) 0.381(2) 0.356(3) 0.036(12) Uiso 1.00 1 c .
H(3) H 0.392(5) 0.275(3) 0.152(3) 0.047(13) Uiso 1.00 1 c .
H(4) H 0.559(6) 0.258(3) 0.278(3) 0.069(17) Uiso 1.00 1 c .
H(5) H -0.1514 0.2668 0.3011 0.050 Uiso 1.00 1 c R
H(6) H -0.0806 0.1718 0.2957 0.050 Uiso 1.00 1 c R
H(7) H -0.0219 0.2463 0.2307 0.050 Uiso 1.00 1 c R
H(8) H -0.0758 0.4180 0.4962 0.043 Uiso 1.00 1 c R
H(9) H -0.1603 0.3268 0.5030 0.043 Uiso 1.00 1 c R
H(10) H -0.1603 0.3776 0.4093 0.043 Uiso 1.00 1 c R
H(11) H 0.3163 0.3486 0.6100 0.037 Uiso 1.00 1 c R
H(12) H 0.1381 0.3444 0.6279 0.037 Uiso 1.00 1 c R
H(13) H 0.2074 0.4256 0.5764 0.037 Uiso 1.00 1 c R
H(14) H 0.4945 0.1834 0.4549 0.043 Uiso 1.00 1 c R
H(15) H 0.4364 0.2032 0.5539 0.043 Uiso 1.00 1 c R
H(16) H 0.5168 0.2776 0.4976 0.043 Uiso 1.00 1 c R
H(17) H 0.1870 0.1258 0.2703 0.048 Uiso 1.00 1 c R
H(18) H 0.2873 0.0907 0.3540 0.049 Uiso 1.00 1 c R
H(19) H 0.3604 0.1554 0.2832 0.049 Uiso 1.00 1 c R
H(20) H 0.6803 0.4559 0.2932 0.039 Uiso 1.00 1 c R
H(21) H 0.8598 0.5492 0.2297 0.048 Uiso 1.00 1 c R
H(22) H 0.8545 0.5518 0.0664 0.048 Uiso 1.00 1 c R
H(23) H 0.6806 0.4697 -0.0251 0.057 Uiso 1.00 1 c R
H(24) H 0.5267 0.3740 0.0495 0.046 Uiso 1.00 1 c R

loop_
_atom_site_aniso_label
_atom_site_aniso_U_11
_atom_site_aniso_U_22
_atom_site_aniso_U_33
_atom_site_aniso_U_12
_atom_site_aniso_U_13
_atom_site_aniso_U_23
W(1) 0.01803(9) 0.01421(9) 0.01682(9) -0.00038(5) 0.00141(6) -0.00006(4)
Si(1) 0.0295(5) 0.0228(4) 0.0289(5) 0.0009(4) 0.0076(4) -0.0042(4)
O(1) 0.0452(18) 0.0437(17) 0.0236(13) -0.0059(13) -0.0053(12) 0.0059(12)
O(2) 0.0369(16) 0.0262(14) 0.0589(19) -0.0092(12) 0.0071(14) -0.0159(13)
C(1) 0.0257(18) 0.0268(18) 0.0245(18) -0.0042(14) 0.0019(14) 0.0014(14)
C(2) 0.0229(18) 0.0226(17) 0.0306(19) 0.0008(13) 0.0072(15) -0.0016(14)
C(3) 0.0279(19) 0.0221(17) 0.0281(18) -0.0088(14) -0.0021(15) 0.0049(14)
C(4) 0.0235(17) 0.0207(16) 0.0239(16) -0.0024(13) 0.0042(14) 0.0066(13)
C(5) 0.0264(18) 0.0223(16) 0.0203(16) -0.0027(13) 0.0038(14) 0.0078(13)
C(6) 0.0303(19) 0.0175(15) 0.0237(17) -0.0032(13) 0.0005(15) 0.0054(13)
C(7) 0.0334(19) 0.0145(15) 0.0290(18) -0.0043(14) 0.0004(15) 0.0006(13)
C(8) 0.043(2) 0.045(2) 0.037(2) -0.020(2) -0.0113(19) 0.0044(19)
C(9) 0.026(2) 0.043(2) 0.038(2) 0.0031(16) 0.0082(18) 0.0072(17)
C(10) 0.039(2) 0.033(2) 0.0198(18) -0.0024(16) 0.0022(16) 0.0036(14)
C(11) 0.036(2) 0.030(2) 0.041(2) 0.0031(17) -0.0101(18) 0.0030(17)
C(12) 0.063(3) 0.0202(19) 0.037(2) 0.0006(18) 0.007(2) -0.0064(16)
C(13) 0.0287(19) 0.0254(17) 0.0243(17) 0.0054(14) 0.0060(15) -0.0010(14)
C(14) 0.035(2) 0.037(2) 0.0254(19) -0.0039(16) 0.0040(16) 0.0018(15)
C(15) 0.039(2) 0.036(2) 0.044(2) -0.0035(18) 0.003(2) -0.0010(19)
C(16) 0.045(2) 0.032(2) 0.043(2) -0.0019(18) 0.018(2) 0.0033(18)
C(17) 0.066(3) 0.049(2) 0.027(2) -0.004(2) 0.018(2) 0.0011(19)
C(18) 0.047(2) 0.040(2) 0.029(2) -0.0046(19) 0.0068(18) -0.0057(17)

loop_
_atom_type_symbol
_atom_type_description
_atom_type_scat_dispersion_real
_atom_type_scat_dispersion_imag
_atom_type_scat_source
C C 0.003 0.002
;
International Tables for Crystallography
(1992, Vol. C, Tables 4.2.6.8 and 6.1.1.4)
;
H H 0.000 0.000
;
International Tables for Crystallography
(1992, Vol. C, Table 6.1.1.4)
;
O O 0.011 0.006
;
International Tables for Crystallography
(1992, Vol. C, Tables 4.2.6.8 and 6.1.1.4)
;
Si Si 0.082 0.070
;
International Tables for Crystallography
(1992, Vol. C, Tables 4.2.6.8 and 6.1.1.4)
;
W W -0.849 6.872
;
International Tables for Crystallography
(1992, Vol. C, Tables 4.2.6.8 and 6.1.1.4)
;

loop_
_geom_angle_atom_site_label_1
_geom_angle_atom_site_label_2
_geom_angle_atom_site_label_3
_geom_angle
Si(1) W(1) C(1) 67.68(11)
Si(1) W(1) C(2) 101.71(11)
Si(1) W(1) C(3) 107.16(9)
Si(1) W(1) C(4) 140.54(8)
Si(1) W(1) C(5) 129.12(9)
Si(1) W(1) C(6) 94.20(9)
Si(1) W(1) C(7) 82.16(9)
C(1) W(1) C(2) 97.27(15)
C(1) W(1) C(3) 96.23(14)
C(1) W(1) C(4) 116.89(14)
C(1) W(1) C(5) 152.19(14)
C(1) W(1) C(6) 144.83(13)
C(1) W(1) C(7) 110.08(14)
C(2) W(1) C(3) 150.99(14)
C(2) W(1) C(4) 115.62(13)
C(2) W(1) C(5) 99.64(13)
C(2) W(1) C(6) 116.34(13)
C(2) W(1) C(7) 151.50(14)
C(3) W(1) C(4) 35.74(12)
C(3) W(1) C(5) 59.42(12)
C(3) W(1) C(6) 59.27(12)
C(3) W(1) C(7) 35.70(13)
C(4) W(1) C(5) 35.38(12)
C(4) W(1) C(6) 58.74(12)
C(4) W(1) C(7) 59.00(12)
C(5) W(1) C(6) 35.23(12)
C(5) W(1) C(7) 58.94(12)
C(6) W(1) C(7) 35.35(12)
W(1) Si(1) C(13) 118.33(12)
W(1) C(1) O(1) 176.7(3)
W(1) C(2) O(2) 177.8(3)
W(1) C(3) C(4) 72.9(2)
W(1) C(3) C(7) 72.8(2)
W(1) C(3) C(8) 125.7(2)
C(4) C(3) C(7) 107.4(3)
C(4) C(3) C(8) 126.9(3)
C(7) C(3) C(8) 125.2(3)
W(1) C(4) C(3) 71.4(2)
W(1) C(4) C(5) 72.4(2)
W(1) C(4) C(9) 127.6(2)
C(3) C(4) C(5) 108.2(3)
C(3) C(4) C(9) 125.7(3)
C(5) C(4) C(9) 125.7(3)
W(1) C(5) C(4) 72.23(19)
W(1) C(5) C(6) 72.35(19)
W(1) C(5) C(10) 126.1(2)
C(4) C(5) C(6) 107.9(2)
C(4) C(5) C(10) 125.7(3)
C(6) C(5) C(10) 126.1(3)
W(1) C(6) C(5) 72.42(19)
W(1) C(6) C(7) 72.22(19)
W(1) C(6) C(11) 125.7(2)
C(5) C(6) C(7) 108.4(3)
C(5) C(6) C(11) 125.0(3)
C(7) C(6) C(11) 126.3(3)
W(1) C(7) C(3) 71.46(19)
W(1) C(7) C(6) 72.42(19)
W(1) C(7) C(12) 130.3(2)
C(3) C(7) C(6) 108.0(3)
C(3) C(7) C(12) 123.3(3)
C(6) C(7) C(12) 127.8(3)
Si(1) C(13) C(14) 122.6(2)
Si(1) C(13) C(18) 120.4(3)
C(14) C(13) C(18) 117.0(3)
C(13) C(14) C(15) 122.0(3)
C(14) C(15) C(16) 119.3(4)
C(15) C(16) C(17) 120.1(4)
C(16) C(17) C(18) 120.2(4)
C(13) C(18) C(17) 121.4(4)
Si(1) W(1) H(1) 133.2(17)
Si(1) W(1) H(2) 51.7(15)
C(1) W(1) H(1) 67.0(17)
C(1) W(1) H(2) 105.7(16)
C(2) W(1) H(1) 73.2(17)
C(2) W(1) H(2) 63.0(13)
C(3) W(1) H(1) 88.8(17)
C(3) W(1) H(2) 136.3(13)
C(4) W(1) H(1) 73.1(17)
C(4) W(1) H(2) 136.8(15)
C(5) W(1) H(1) 97.1(17)
C(5) W(1) H(2) 101.6(15)
C(6) W(1) H(1) 130.5(17)
C(6) W(1) H(2) 82.4(14)
C(7) W(1) H(1) 124.4(17)
C(7) W(1) H(2) 100.6(13)
H(1) W(1) H(2) 134(2)
W(1) Si(1) H(3) 116(2)
W(1) Si(1) H(4) 111(2)
C(13) Si(1) H(3) 99.8(19)
C(13) Si(1) H(4) 103(2)
H(3) Si(1) H(4) 108(2)
C(3) C(8) H(5) 109.5
C(3) C(8) H(6) 109.5
C(3) C(8) H(7) 109.5
H(5) C(8) H(6) 109.5
H(5) C(8) H(7) 109.5
H(6) C(8) H(7) 109.5
C(4) C(9) H(8) 109.5
C(4) C(9) H(9) 109.5
C(4) C(9) H(10) 109.5
H(8) C(9) H(9) 109.5
H(8) C(9) H(10) 109.5
H(9) C(9) H(10) 109.5
C(5) C(10) H(11) 109.5
C(5) C(10) H(12) 109.5
C(5) C(10) H(13) 109.5
H(11) C(10) H(12) 109.5
H(11) C(10) H(13) 109.5
H(12) C(10) H(13) 109.5
C(6) C(11) H(14) 109.5
C(6) C(11) H(15) 109.5
C(6) C(11) H(16) 109.5
H(14) C(11) H(15) 109.5
H(14) C(11) H(16) 109.5
H(15) C(11) H(16) 109.5
C(7) C(12) H(17) 109.5
C(7) C(12) H(18) 109.5
C(7) C(12) H(19) 109.5
H(17) C(12) H(18) 109.5
H(17) C(12) H(19) 109.5
H(18) C(12) H(19) 109.5
C(13) C(14) H(20) 119.7
C(15) C(14) H(20) 118.3
C(14) C(15) H(21) 120.8
C(16) C(15) H(21) 119.7
C(15) C(16) H(22) 125.5
C(17) C(16) H(22) 114.4
C(16) C(17) H(23) 126.5
C(18) C(17) H(23) 113.0
C(13) C(18) H(24) 117.1
C(17) C(18) H(24) 121.4

loop_
_geom_bond_atom_site_label_1
_geom_bond_atom_site_label_2
_geom_bond_distance
W(1) Si(1) 2.5691(10)
W(1) C(1) 1.973(3)
W(1) C(2) 1.986(3)
W(1) C(3) 2.329(3)
W(1) C(4) 2.349(3)
W(1) C(5) 2.351(3)
W(1) C(6) 2.350(3)
W(1) C(7) 2.347(3)
Si(1) C(13) 1.874(3)
O(1) C(1) 1.145(4)
O(2) C(2) 1.149(4)
C(3) C(4) 1.435(5)
C(3) C(7) 1.433(5)
C(3) C(8) 1.497(5)
C(4) C(5) 1.428(5)
C(4) C(9) 1.487(5)
C(5) C(6) 1.423(5)
C(5) C(10) 1.499(5)
C(6) C(7) 1.426(5)
C(6) C(11) 1.510(5)
C(7) C(12) 1.509(5)
C(13) C(14) 1.402(5)
C(13) C(18) 1.390(5)
C(14) C(15) 1.380(6)
C(15) C(16) 1.382(6)
C(16) C(17) 1.376(6)
C(17) C(18) 1.383(6)
W(1) H(1) 1.66(5)
W(1) H(2) 1.71(4)
Si(1) H(3) 1.42(4)
Si(1) H(4) 1.41(5)
C(8) H(5) 0.950
C(8) H(6) 0.950
C(8) H(7) 0.950
C(9) H(8) 0.950
C(9) H(9) 0.950
C(9) H(10) 0.950
C(10) H(11) 0.950
C(10) H(12) 0.950
C(10) H(13) 0.950
C(11) H(14) 0.950
C(11) H(15) 0.950
C(11) H(16) 0.950
C(12) H(17) 0.950
C(12) H(18) 0.950
C(12) H(19) 0.950
C(14) H(20) 0.871
C(15) H(21) 0.954
C(16) H(22) 0.847
C(17) H(23) 0.982
C(18) H(24) 0.900
